data_2209253
loop_
_publ_author_name
'Zhi-Yong Xing'
'Wen-Tao Zhao'

_publ_section_title
;
 1-[(Phenyl)(<i>p</i>-tolylimino)methyl]-3-(<i>p</i>-tolyl)thiourea
;
_journal_coeditor_code LH2071
_journal_issue 6
_journal_name_full 'Acta Crystallographica Section E'
_journal_page_first o2544
_journal_page_last o2545
_journal_paper_doi 10.1107/S1600536806019271
_journal_volume 62
_journal_year 2006
_chemical_formula_iupac 'C22 H21 N3 S'
_chemical_formula_moiety 'C22 H21 N3 S'
_chemical_formula_sum 'C22 H21 N3 S'
_chemical_formula_weight 359.49
_chemical_melting_point 415
_chemical_name_systematic
;
1-[(Phenyl)(p-tolylimino)methyl]-3-(p-tolyl)thiourea
;
_space_group_IT_number 2
_symmetry_cell_setting triclinic
_symmetry_space_group_name_Hall '-P 1'
_symmetry_space_group_name_H-M 'P -1'
_atom_sites_solution_hydrogens geom
_atom_sites_solution_primary direct
_atom_sites_solution_secondary difmap
_cell_angle_alpha 92.473(3)
_cell_angle_beta 94.729(4)
_cell_angle_gamma 106.100(4)
_cell_formula_units_Z 2
_cell_length_a 6.0370(12)
_cell_length_b 10.372(2)
_cell_length_c 16.286(3)
_cell_measurement_reflns_used 1747
_cell_measurement_temperature 294(2)
_cell_measurement_theta_max 26.10
_cell_measurement_theta_min 2.33
_cell_volume 974.1(3)
_computing_cell_refinement 'SAINT (Bruker, 1997)'
_computing_data_collection 'SMART (Bruker, 1997)'
_computing_data_reduction SAINT
_computing_molecular_graphics 'SHELXTL (Bruker, 1997)'
_computing_publication_material SHELXTL
_computing_structure_refinement 'SHELXL97 (Sheldrick, 1997)'
_computing_structure_solution 'SHELXS97 (Sheldrick, 1997)'
_diffrn_ambient_temperature 294(2)
_diffrn_measured_fraction_theta_full 0.994
_diffrn_measured_fraction_theta_max 0.994
_diffrn_measurement_device_type 'Bruker SMART CCD'
_diffrn_measurement_method '\f and \w'
_diffrn_radiation_monochromator graphite
_diffrn_radiation_source 'fine-focus sealed tube'
_diffrn_radiation_type MoK\a
_diffrn_radiation_wavelength 0.71073
_diffrn_reflns_av_R_equivalents 0.0218
_diffrn_reflns_av_sigmaI/netI 0.0446
_diffrn_reflns_limit_h_max 7
_diffrn_reflns_limit_h_min -4
_diffrn_reflns_limit_k_max 9
_diffrn_reflns_limit_k_min -12
_diffrn_reflns_limit_l_max 18
_diffrn_reflns_limit_l_min -19
_diffrn_reflns_number 4945
_diffrn_reflns_theta_full 25.01
_diffrn_reflns_theta_max 25.01
_diffrn_reflns_theta_min 2.05
_diffrn_standards_number 0
_exptl_absorpt_coefficient_mu 0.176
_exptl_absorpt_correction_T_max 0.983
_exptl_absorpt_correction_T_min 0.948
_exptl_absorpt_correction_type multi-scan
_exptl_absorpt_process_details '(SADABS; Sheldrick, 1996)'
_exptl_crystal_colour 'light yellow'
_exptl_crystal_density_diffrn 1.226
_exptl_crystal_density_method 'not measured'
_exptl_crystal_description block
_exptl_crystal_F_000 380
_exptl_crystal_size_max 0.20
_exptl_crystal_size_mid 0.14
_exptl_crystal_size_min 0.10
_refine_diff_density_max 0.208
_refine_diff_density_min -0.242
_refine_ls_extinction_method none
_refine_ls_goodness_of_fit_ref 1.034
_refine_ls_hydrogen_treatment constr
_refine_ls_matrix_type full
_refine_ls_number_parameters 236
_refine_ls_number_reflns 3411
_refine_ls_number_restraints 0
_refine_ls_restrained_S_all 1.034
_refine_ls_R_factor_all 0.0760
_refine_ls_R_factor_gt 0.0450
_refine_ls_shift/su_max 0.001
_refine_ls_shift/su_mean 0.000
_refine_ls_structure_factor_coef Fsqd
_refine_ls_weighting_details 'calc w=1/[\s^2^(Fo^2^)+(0.0532P)^2^+0.2903P] where P=(Fo^2^+2Fc^2^)/3'
_refine_ls_weighting_scheme calc
_refine_ls_wR_factor_gt 0.1055
_refine_ls_wR_factor_ref 0.1266
_reflns_number_gt 2342
_reflns_number_total 3411
_reflns_threshold_expression I>2\s(I)
_cod_data_source_file lh2071.cif
_cod_data_source_block I
_cod_depositor_comments
;
The following automatic conversions were performed:
'_symmetry_cell_setting' value 'Triclinic' changed to 'triclinic'
according to '/home/saulius/struct/CIF-dictionaries/cif_core.dic'
dictionary named 'cif_core.dic' version 2.4.1 from 2010-06-29.

Automatic conversion script
Id: cif_fix_enum 1527 2010-12-29 10:47:43Z saulius 

The following automatic conversions were performed:

'_symmetry_cell_setting' value 'Triclinic' changed to 'triclinic'
according to /home/saulius/struct/CIF-dictionaries/cif_core.dic
dictionary named 'cif_core.dic' version 2.4.1 from 2010-06-29.

Automatic conversion script
Id: cif_fix_values 1715 2011-07-08 13:25:40Z adriana 
;
_cod_database_code 2209253
_cod_database_fobs_code 2209253

loop_
_symmetry_equiv_pos_as_xyz
'x, y, z'
'-x, -y, -z'

loop_
_atom_site_type_symbol
_atom_site_label
_atom_site_fract_x
_atom_site_fract_y
_atom_site_fract_z
_atom_site_U_iso_or_equiv
_atom_site_adp_type
_atom_site_calc_flag
_atom_site_refinement_flags
_atom_site_occupancy
S S1 0.55653(15) 0.32279(7) 0.44847(4) 0.0608(3) Uani d . 1
N N1 0.4130(3) 0.50499(18) 0.36869(11) 0.0427(5) Uani d . 1
H H1 0.4088 0.5356 0.4183 0.051 Uiso calc R 1
N N2 0.5376(3) 0.35844(18) 0.28683(11) 0.0418(5) Uani d . 1
H H2 0.4932 0.4006 0.2472 0.050 Uiso calc R 1
N N3 0.3241(4) 0.5348(2) 0.23127(12) 0.0493(5) Uani d . 1
C C1 0.2563(4) 0.6890(2) 0.34124(13) 0.0389(5) Uani d . 1
C C2 0.0583(5) 0.6707(3) 0.38105(17) 0.0591(7) Uani d . 1
H H2A -0.0403 0.5847 0.3835 0.071 Uiso calc R 1
C C3 0.0061(6) 0.7808(4) 0.4175(2) 0.0748(9) Uani d . 1
H H3 -0.1286 0.7686 0.4438 0.090 Uiso calc R 1
C C4 0.1528(7) 0.9073(3) 0.41479(19) 0.0780(10) Uani d . 1
H H4 0.1175 0.9809 0.4394 0.094 Uiso calc R 1
C C5 0.3494(7) 0.9260(3) 0.3764(2) 0.0776(9) Uani d . 1
H H5 0.4491 1.0121 0.3753 0.093 Uiso calc R 1
C C6 0.4022(5) 0.8172(2) 0.33892(17) 0.0578(7) Uani d . 1
H H6 0.5362 0.8306 0.3121 0.069 Uiso calc R 1
C C7 0.3287(4) 0.5728(2) 0.30746(14) 0.0391(5) Uani d . 1
C C8 0.5028(4) 0.3962(2) 0.36305(14) 0.0393(5) Uani d . 1
C C9 0.6405(4) 0.2557(2) 0.26433(14) 0.0382(5) Uani d . 1
C C10 0.8416(4) 0.2418(2) 0.30535(15) 0.0478(6) Uani d . 1
H H10 0.9136 0.2995 0.3511 0.057 Uiso calc R 1
C C11 0.9354(4) 0.1423(2) 0.27839(17) 0.0522(6) Uani d . 1
H H11 1.0700 0.1338 0.3069 0.063 Uiso calc R 1
C C12 0.8356(4) 0.0547(2) 0.21019(17) 0.0502(6) Uani d . 1
C C13 0.6382(5) 0.0722(3) 0.16906(17) 0.0568(7) Uani d . 1
H H13 0.5685 0.0158 0.1226 0.068 Uiso calc R 1
C C14 0.5408(4) 0.1711(2) 0.19492(15) 0.0483(6) Uani d . 1
H H14 0.4082 0.1809 0.1656 0.058 Uiso calc R 1
C C15 0.9393(5) -0.0547(3) 0.1827(2) 0.0763(9) Uani d . 1
H H15A 0.8777 -0.1338 0.2113 0.114 Uiso calc R 1
H H15B 1.1046 -0.0245 0.1949 0.114 Uiso calc R 1
H H15C 0.9018 -0.0753 0.1243 0.114 Uiso calc R 1
C C16 0.2086(4) 0.5919(2) 0.16877(14) 0.0445(6) Uani d . 1
C C17 0.3282(5) 0.6854(3) 0.11988(18) 0.0663(8) Uani d . 1
H H17 0.4881 0.7196 0.1305 0.080 Uiso calc R 1
C C18 0.2135(5) 0.7294(3) 0.05485(18) 0.0701(8) Uani d . 1
H H18 0.2984 0.7942 0.0231 0.084 Uiso calc R 1
C C19 -0.0213(5) 0.6809(3) 0.03551(15) 0.0525(7) Uani d . 1
C C20 -0.1364(5) 0.5877(3) 0.08435(19) 0.0699(8) Uani d . 1
H H20 -0.2961 0.5529 0.0733 0.084 Uiso calc R 1
C C21 -0.0254(5) 0.5425(3) 0.14984(19) 0.0705(9) Uani d . 1
H H21 -0.1109 0.4777 0.1815 0.085 Uiso calc R 1
C C22 -0.1455(6) 0.7280(3) -0.03620(18) 0.0801(10) Uani d . 1
H H22A -0.2951 0.6649 -0.0503 0.120 Uiso d R 1
H H22B -0.0565 0.7345 -0.0828 0.120 Uiso d R 1
H H22C -0.1640 0.8147 -0.0211 0.120 Uiso d R 1

loop_
_atom_site_aniso_label
_atom_site_aniso_U_11
_atom_site_aniso_U_22
_atom_site_aniso_U_33
_atom_site_aniso_U_12
_atom_site_aniso_U_13
_atom_site_aniso_U_23
S1 0.1037(6) 0.0537(4) 0.0405(4) 0.0477(4) 0.0054(4) 0.0086(3)
N1 0.0587(13) 0.0416(11) 0.0343(10) 0.0258(10) 0.0016(9) 0.0016(8)
N2 0.0539(13) 0.0406(11) 0.0378(11) 0.0248(9) 0.0032(9) 0.0052(8)
N3 0.0667(14) 0.0509(12) 0.0397(11) 0.0336(11) -0.0005(10) 0.0038(9)
C1 0.0440(14) 0.0400(12) 0.0374(12) 0.0203(11) 0.0002(10) 0.0045(10)
C2 0.0505(17) 0.0574(16) 0.0738(19) 0.0211(13) 0.0133(14) 0.0008(14)
C3 0.073(2) 0.089(2) 0.081(2) 0.0484(19) 0.0227(17) 0.0067(18)
C4 0.124(3) 0.065(2) 0.067(2) 0.062(2) 0.018(2) 0.0044(16)
C5 0.116(3) 0.0412(16) 0.080(2) 0.0252(17) 0.025(2) 0.0054(15)
C6 0.0709(19) 0.0435(15) 0.0641(17) 0.0203(13) 0.0201(15) 0.0072(12)
C7 0.0404(13) 0.0384(12) 0.0407(13) 0.0158(10) 0.0003(10) 0.0040(10)
C8 0.0448(14) 0.0344(12) 0.0408(13) 0.0157(10) 0.0009(11) 0.0022(10)
C9 0.0416(13) 0.0327(11) 0.0433(13) 0.0140(10) 0.0068(11) 0.0058(10)
C10 0.0482(15) 0.0428(13) 0.0523(15) 0.0153(11) -0.0015(12) -0.0037(11)
C11 0.0435(15) 0.0482(14) 0.0690(17) 0.0205(12) 0.0024(13) 0.0038(13)
C12 0.0471(15) 0.0397(13) 0.0675(17) 0.0152(11) 0.0167(13) 0.0031(12)
C13 0.0639(18) 0.0516(15) 0.0545(16) 0.0187(13) 0.0038(14) -0.0118(12)
C14 0.0497(15) 0.0520(15) 0.0454(14) 0.0211(12) -0.0040(12) -0.0011(12)
C15 0.068(2) 0.0558(18) 0.110(3) 0.0269(15) 0.0174(19) -0.0143(17)
C16 0.0575(17) 0.0457(14) 0.0372(12) 0.0270(12) 0.0022(11) 0.0018(11)
C17 0.0545(18) 0.0693(19) 0.0690(19) 0.0089(14) -0.0076(15) 0.0221(15)
C18 0.071(2) 0.075(2) 0.0620(18) 0.0139(16) 0.0015(16) 0.0329(15)
C19 0.0678(19) 0.0569(16) 0.0386(14) 0.0302(14) -0.0040(13) 0.0009(12)
C20 0.0485(17) 0.082(2) 0.081(2) 0.0219(15) -0.0040(15) 0.0233(17)
C21 0.0554(19) 0.086(2) 0.076(2) 0.0223(16) 0.0136(15) 0.0412(17)
C22 0.102(3) 0.091(2) 0.0564(18) 0.048(2) -0.0122(17) 0.0096(16)

loop_
_atom_type_symbol
_atom_type_description
_atom_type_scat_dispersion_real
_atom_type_scat_dispersion_imag
_atom_type_scat_source
C C 0.0033 0.0016 'International Tables Vol C Tables 4.2.6.8 and 6.1.1.4'
H H 0.0000 0.0000 'International Tables Vol C Tables 4.2.6.8 and 6.1.1.4'
N N 0.0061 0.0033 'International Tables Vol C Tables 4.2.6.8 and 6.1.1.4'
S S 0.1246 0.1234 'International Tables Vol C Tables 4.2.6.8 and 6.1.1.4'

loop_
_geom_angle_atom_site_label_1
_geom_angle_atom_site_label_2
_geom_angle_atom_site_label_3
_geom_angle
C8 N1 C7 130.56(19)
C8 N1 H1 114.7
C7 N1 H1 114.7
C8 N2 C9 126.76(19)
C8 N2 H2 116.6
C9 N2 H2 116.6
C7 N3 C16 120.11(19)
C2 C1 C6 119.3(2)
C2 C1 C7 121.6(2)
C6 C1 C7 118.9(2)
C1 C2 C3 120.0(3)
C1 C2 H2A 120.0
C3 C2 H2A 120.0
C4 C3 C2 120.0(3)
C4 C3 H3 120.0
C2 C3 H3 120.0
C5 C4 C3 120.3(3)
C5 C4 H4 119.8
C3 C4 H4 119.8
C4 C5 C6 120.2(3)
C4 C5 H5 119.9
C6 C5 H5 119.9
C1 C6 C5 120.1(3)
C1 C6 H6 119.9
C5 C6 H6 119.9
N3 C7 N1 120.1(2)
N3 C7 C1 127.2(2)
N1 C7 C1 112.73(18)
N2 C8 N1 115.26(19)
N2 C8 S1 125.43(16)
N1 C8 S1 119.30(16)
C10 C9 C14 118.8(2)
C10 C9 N2 123.2(2)
C14 C9 N2 117.9(2)
C11 C10 C9 119.9(2)
C11 C10 H10 120.0
C9 C10 H10 120.0
C10 C11 C12 122.2(2)
C10 C11 H11 118.9
C12 C11 H11 118.9
C13 C12 C11 117.0(2)
C13 C12 C15 121.8(3)
C11 C12 C15 121.2(2)
C12 C13 C14 121.9(2)
C12 C13 H13 119.0
C14 C13 H13 119.0
C13 C14 C9 120.1(2)
C13 C14 H14 119.9
C9 C14 H14 119.9
C12 C15 H15A 109.5
C12 C15 H15B 109.5
H15A C15 H15B 109.5
C12 C15 H15C 109.5
H15A C15 H15C 109.5
H15B C15 H15C 109.5
C21 C16 C17 117.7(2)
C21 C16 N3 120.1(2)
C17 C16 N3 121.8(2)
C16 C17 C18 120.5(3)
C16 C17 H17 119.8
C18 C17 H17 119.8
C19 C18 C17 122.3(3)
C19 C18 H18 118.9
C17 C18 H18 118.9
C20 C19 C18 116.3(2)
C20 C19 C22 121.6(3)
C18 C19 C22 122.1(3)
C19 C20 C21 122.4(3)
C19 C20 H20 118.8
C21 C20 H20 118.8
C16 C21 C20 120.8(3)
C16 C21 H21 119.6
C20 C21 H21 119.6
C19 C22 H22A 109.5
C19 C22 H22B 109.5
H22A C22 H22B 109.5
C19 C22 H22C 109.5
H22A C22 H22C 109.5
H22B C22 H22C 109.5

loop_
_geom_bond_atom_site_label_1
_geom_bond_atom_site_label_2
_geom_bond_distance
S1 C8 1.665(2)
N1 C8 1.384(3)
N1 C7 1.387(3)
N1 H1 0.8600
N2 C8 1.336(3)
N2 C9 1.424(3)
N2 H2 0.8600
N3 C7 1.281(3)
N3 C16 1.428(3)
C1 C2 1.378(3)
C1 C6 1.381(3)
C1 C7 1.490(3)
C2 C3 1.388(4)
C2 H2A 0.9300
C3 C4 1.370(5)
C3 H3 0.9300
C4 C5 1.358(4)
C4 H4 0.9300
C5 C6 1.385(4)
C5 H5 0.9300
C6 H6 0.9300
C9 C10 1.383(3)
C9 C14 1.385(3)
C10 C11 1.380(3)
C10 H10 0.9300
C11 C12 1.386(4)
C11 H11 0.9300
C12 C13 1.378(4)
C12 C15 1.509(3)
C13 C14 1.384(3)
C13 H13 0.9300
C14 H14 0.9300
C15 H15A 0.9600
C15 H15B 0.9600
C15 H15C 0.9600
C16 C21 1.366(4)
C16 C17 1.367(4)
C17 C18 1.381(4)
C17 H17 0.9300
C18 C19 1.370(4)
C18 H18 0.9300
C19 C20 1.354(4)
C19 C22 1.508(3)
C20 C21 1.380(4)
C20 H20 0.9300
C21 H21 0.9300
C22 H22A 0.9600
C22 H22B 0.9600
C22 H22C 0.9600

loop_
_geom_hbond_atom_site_label_D
_geom_hbond_atom_site_label_H
_geom_hbond_atom_site_label_A
_geom_hbond_site_symmetry_A
_geom_hbond_distance_DH
_geom_hbond_distance_HA
_geom_hbond_distance_DA
_geom_hbond_angle_DHA
N1 H1 S1 2_666 0.86 2.53 3.370(2) 166.7
N2 H2 N3 . 0.86 1.95 2.661(3) 138.6

loop_
_geom_torsion_atom_site_label_1
_geom_torsion_atom_site_label_2
_geom_torsion_atom_site_label_3
_geom_torsion_atom_site_label_4
_geom_torsion
C6 C1 C2 C3 0.7(4)
C7 C1 C2 C3 174.8(2)
C1 C2 C3 C4 -0.8(4)
C2 C3 C4 C5 0.1(5)
C3 C4 C5 C6 0.6(5)
C2 C1 C6 C5 0.1(4)
C7 C1 C6 C5 -174.2(3)
C4 C5 C6 C1 -0.8(5)
C16 N3 C7 N1 171.3(2)
C16 N3 C7 C1 -10.3(4)
C8 N1 C7 N3 0.8(4)
C8 N1 C7 C1 -177.8(2)
C2 C1 C7 N3 109.0(3)
C6 C1 C7 N3 -76.8(3)
C2 C1 C7 N1 -72.5(3)
C6 C1 C7 N1 101.7(3)
C9 N2 C8 N1 175.9(2)
C9 N2 C8 S1 -4.6(3)
C7 N1 C8 N2 8.1(4)
C7 N1 C8 S1 -171.4(2)
C8 N2 C9 C10 -45.6(3)
C8 N2 C9 C14 138.4(2)
C14 C9 C10 C11 -2.0(4)
N2 C9 C10 C11 -177.9(2)
C9 C10 C11 C12 0.6(4)
C10 C11 C12 C13 0.9(4)
C10 C11 C12 C15 -179.1(3)
C11 C12 C13 C14 -0.9(4)
C15 C12 C13 C14 179.0(3)
C12 C13 C14 C9 -0.5(4)
C10 C9 C14 C13 2.0(4)
N2 C9 C14 C13 178.1(2)
C7 N3 C16 C21 -83.3(3)
C7 N3 C16 C17 104.4(3)
C21 C16 C17 C18 1.3(4)
N3 C16 C17 C18 173.8(3)
C16 C17 C18 C19 -1.1(5)
C17 C18 C19 C20 0.6(5)
C17 C18 C19 C22 -179.2(3)
C18 C19 C20 C21 -0.4(5)
C22 C19 C20 C21 179.5(3)
C17 C16 C21 C20 -1.1(4)
N3 C16 C21 C20 -173.7(3)
C19 C20 C21 C16 0.7(5)

loop_
_cod_related_entry_id
_cod_related_entry_database
_cod_related_entry_code
1 ChemSpider 21128133
